data_1525526
loop_
_publ_author_name
'le Nagard, N.'
'Collin, G.'
'Gorochov, O.'

_publ_section_title
;
 Structure cristalline et propprietes physiques de Cu0.75 V S2
;
_journal_name_full 'Materials Research Bulletin'
_journal_page_first 975
_journal_page_last 982
_journal_volume 12
_journal_year 1977
_chemical_formula_sum 'Cu3 S8 V4'
_chemical_name_systematic 'Cu3 V4 S8'
_space_group_IT_number 8
_symmetry_space_group_name_Hall 'B -2'
_symmetry_space_group_name_H-M 'B 1 1 m'
_cell_angle_alpha 90
_cell_angle_beta 90
_cell_angle_gamma 121.83
_cell_formula_units_Z 2
_cell_length_a 11.602
_cell_length_b 7.325
_cell_length_c 6.657
_cell_volume 480.665
_citation_journal_id_ASTM MRBUAC
_cod_data_source_file leNagard_MRBUAC_1977_151.cif
_cod_data_source_block Cu3S8V4
_cod_original_cell_volume 480.6645
_cod_original_sg_symbol_Hall 'C -2y (-x,z,y)'
_cod_database_code 1525526

loop_
_symmetry_equiv_pos_as_xyz
x,y,z
x,y,-z
x+1/2,y,z+1/2
x+1/2,y,-z+1/2

loop_
_atom_site_label
_atom_site_type_symbol
_atom_site_fract_x
_atom_site_fract_y
_atom_site_fract_z
_atom_site_occupancy
_atom_site_U_iso_or_equiv
S1 S 0.2466 0.2333 0 1 0.0
S5 S 0.4974 0.234 0.2524 1 0.0
S2 S 0.2468 0.7351 0 1 0.0
S3 S 0.7303 0.1866 0 1 0.0
V2 V 0.4758 0.9901 0 1 0.0
Cu1 Cu 0.6588 0.4312 0 1 0.0
S6 S 0.5128 0.7822 0.2453 1 0.0
V3 V 0.759 0.99 0.2822 1 0.0
S4 S 0.7621 0.7814 0 1 0.0
Cu2 Cu 0.3866 0.4312 0.2721 1 0.0
V1 V 0 0 0 1 0.0
